data_1505387
loop_
_publ_author_name
'Lu, Jian-Mei'
'Shi, Min'

_publ_section_title
;
 Lewis acid catalyzed reaction of arylvinylidenecyclopropanes with ethyl
 (arylimino)acetates: a facile synthetic protocol for pyrrolidine and
 1,2,3,4-tetrahydroquinoline derivatives.
;
_journal_issue 9
_journal_name_full 'Organic letters'
_journal_page_first 1805
_journal_page_last 1808
_journal_paper_doi 10.1021/ol070501q
_journal_volume 9
_journal_year 2007
_chemical_formula_sum 'C31 H33 N O2'
_chemical_formula_weight 451.58
_chemical_name_systematic
; 
 ? 
;
_space_group_IT_number 14
_symmetry_cell_setting monoclinic
_symmetry_space_group_name_Hall '-P 2ybc'
_symmetry_space_group_name_H-M 'P 1 21/c 1'
_atom_sites_solution_hydrogens geom
_atom_sites_solution_primary direct
_atom_sites_solution_secondary difmap
_audit_creation_method SHELXL-97
_cell_angle_alpha 90.00
_cell_angle_beta 97.981(8)
_cell_angle_gamma 90.00
_cell_formula_units_Z 4
_cell_length_a 10.881(5)
_cell_length_b 9.452(4)
_cell_length_c 25.882(12)
_cell_measurement_reflns_used 3191
_cell_measurement_temperature 293(2)
_cell_measurement_theta_max 45.600
_cell_measurement_theta_min 4.593
_cell_volume 2636(2)
_computing_cell_refinement 'Bruker SMART'
_computing_data_collection 'Bruker SMART'
_computing_data_reduction 'Bruker SHELXTL'
_computing_molecular_graphics 'Bruker SHELXTL'
_computing_publication_material 'Bruker SHELXTL'
_computing_structure_refinement 'SHELXL-97 (Sheldrick, 1997)'
_computing_structure_solution 'SHELXS-97 (Sheldrick, 1990)'
_diffrn_ambient_temperature 293(2)
_diffrn_measured_fraction_theta_full 0.989
_diffrn_measured_fraction_theta_max 0.989
_diffrn_measurement_device_type 'CCD area detector'
_diffrn_measurement_method 'phi and omega scans'
_diffrn_radiation_monochromator graphite
_diffrn_radiation_source 'fine-focus sealed tube'
_diffrn_radiation_type MoK\a
_diffrn_radiation_wavelength 0.71073
_diffrn_reflns_av_R_equivalents 0.0854
_diffrn_reflns_av_sigmaI/netI 0.0720
_diffrn_reflns_limit_h_max 13
_diffrn_reflns_limit_h_min -7
_diffrn_reflns_limit_k_max 11
_diffrn_reflns_limit_k_min -11
_diffrn_reflns_limit_l_max 31
_diffrn_reflns_limit_l_min -32
_diffrn_reflns_number 14892
_diffrn_reflns_theta_full 27.00
_diffrn_reflns_theta_max 27.00
_diffrn_reflns_theta_min 1.59
_exptl_absorpt_coefficient_mu 0.070
_exptl_absorpt_correction_T_max 1.00000
_exptl_absorpt_correction_T_min 0.55347
_exptl_absorpt_correction_type empirical
_exptl_crystal_colour yellow
_exptl_crystal_density_diffrn 1.138
_exptl_crystal_density_method 'not measured'
_exptl_crystal_F_000 968
_exptl_crystal_size_max 0.508
_exptl_crystal_size_mid 0.456
_exptl_crystal_size_min 0.347
_refine_diff_density_max 0.543
_refine_diff_density_min -0.353
_refine_diff_density_rms 0.046
_refine_ls_extinction_method none
_refine_ls_goodness_of_fit_ref 0.945
_refine_ls_hydrogen_treatment mixed
_refine_ls_matrix_type full
_refine_ls_number_parameters 315
_refine_ls_number_reflns 5678
_refine_ls_number_restraints 1
_refine_ls_restrained_S_all 0.995
_refine_ls_R_factor_all 0.1141
_refine_ls_R_factor_gt 0.0686
_refine_ls_shift/su_max 0.000
_refine_ls_shift/su_mean 0.000
_refine_ls_structure_factor_coef Fsqd
_refine_ls_weighting_details 'calc w=1/[\s^2^(Fo^2^)+(0.1298P)^2^+0.0000P] where P=(Fo^2^+2Fc^2^)/3'
_refine_ls_weighting_scheme calc
_refine_ls_wR_factor_gt 0.1976
_refine_ls_wR_factor_ref 0.2255
_reflns_number_gt 2905
_reflns_number_total 5678
_reflns_threshold_expression >2sigma(I)
_cod_data_source_file ol070501qsi20070227_072758.cif
_cod_data_source_block cd26265
_cod_depositor_comments
;
The following automatic conversions were performed:

'_symmetry_cell_setting' value 'Monoclinic' changed to 'monoclinic'
according to /home/saulius/struct/CIF-dictionaries/cif_core.dic
dictionary named 'cif_core.dic' version 2.4.1 from 2010-06-29.

Automatic conversion script
Id: cif_fix_values 1715 2011-07-08 13:25:40Z adriana 
;
_cod_original_sg_symbol_H-M P2(1)/c
_cod_database_code 1505387

loop_
_symmetry_equiv_pos_as_xyz
'x, y, z'
'-x, y+1/2, -z+1/2'
'-x, -y, -z'
'x, -y-1/2, z-1/2'

loop_
_atom_site_label
_atom_site_type_symbol
_atom_site_fract_x
_atom_site_fract_y
_atom_site_fract_z
_atom_site_U_iso_or_equiv
_atom_site_adp_type
_atom_site_occupancy
_atom_site_symmetry_multiplicity
_atom_site_calc_flag
_atom_site_refinement_flags
O1 O 0.5590(3) 0.3209(2) -0.00392(8) 0.1029(8) Uani 1 1 d .
O2 O 0.7582(3) 0.3304(3) 0.02926(9) 0.1068(8) Uani 1 1 d .
N1 N 0.4833(3) 0.4348(3) 0.08399(9) 0.0768(7) Uani 1 1 d .
C1 C 0.8392(3) 0.5264(3) 0.16780(11) 0.0699(7) Uani 1 1 d .
C2 C 0.8543(3) 0.4083(3) 0.20979(10) 0.0706(7) Uani 1 1 d .
C3 C 0.7613(2) 0.3965(2) 0.16267(9) 0.0572(6) Uani 1 1 d .
C4 C 0.6703(2) 0.3363(2) 0.13167(8) 0.0531(6) Uani 1 1 d .
C5 C 0.6103(2) 0.1918(2) 0.13942(8) 0.0505(6) Uani 1 1 d .
C6 C 0.4693(2) 0.2010(3) 0.12075(9) 0.0586(6) Uani 1 1 d .
C7 C 0.3921(3) 0.0926(3) 0.13236(11) 0.0772(8) Uani 1 1 d .
H7 H 0.4274 0.0146 0.1507 0.093 Uiso 1 1 calc R
C8 C 0.2659(3) 0.0952(5) 0.11795(13) 0.0963(10) Uani 1 1 d .
H8 H 0.2170 0.0194 0.1257 0.116 Uiso 1 1 calc R
C9 C 0.2128(3) 0.2113(5) 0.09183(14) 0.1033(12) Uani 1 1 d .
H9 H 0.1272 0.2152 0.0824 0.124 Uiso 1 1 calc R
C10 C 0.2846(3) 0.3202(4) 0.07980(11) 0.0885(10) Uani 1 1 d .
H10 H 0.2476 0.3978 0.0618 0.106 Uiso 1 1 calc R
C11 C 0.4152(3) 0.3182(3) 0.09412(9) 0.0674(7) Uani 1 1 d .
C12 C 0.6147(3) 0.4153(3) 0.08284(10) 0.0682(8) Uani 1 1 d .
C13 C 0.6372(4) 0.3473(3) 0.03157(11) 0.0774(8) Uani 1 1 d .
C14 C 0.7797(5) 0.2555(6) -0.01879(18) 0.1448(17) Uani 1 1 d D
H14A H 0.7649 0.1549 -0.0158 0.174 Uiso 1 1 calc R
H14B H 0.7258 0.2920 -0.0488 0.174 Uiso 1 1 calc R
C15 C 0.9050(7) 0.2823(8) -0.0232(3) 0.216(3) Uiso 1 1 d D
H15A H 0.9325 0.3643 -0.0029 0.305 Uiso 1 1 calc R
H15B H 0.9136 0.2987 -0.0591 0.305 Uiso 1 1 calc R
H15C H 0.9543 0.2021 -0.0105 0.305 Uiso 1 1 calc R
C16 C 0.7780(3) 0.6647(3) 0.17896(14) 0.0946(10) Uani 1 1 d .
H16A H 0.7430 0.7079 0.1467 0.142 Uiso 1 1 calc R
H16B H 0.8386 0.7269 0.1974 0.142 Uiso 1 1 calc R
H16C H 0.7134 0.6469 0.1999 0.142 Uiso 1 1 calc R
C17 C 0.9372(3) 0.5449(4) 0.13239(15) 0.1056(11) Uani 1 1 d .
H17A H 0.9679 0.4538 0.1238 0.158 Uiso 1 1 calc R
H17B H 1.0043 0.6005 0.1498 0.158 Uiso 1 1 calc R
H17C H 0.9018 0.5921 0.1010 0.158 Uiso 1 1 calc R
C18 C 0.8131(3) 0.4389(4) 0.26238(12) 0.1036(12) Uani 1 1 d .
H18A H 0.7335 0.4847 0.2572 0.155 Uiso 1 1 calc R
H18B H 0.8726 0.4997 0.2823 0.155 Uiso 1 1 calc R
H18C H 0.8070 0.3518 0.2809 0.155 Uiso 1 1 calc R
C19 C 0.9697(3) 0.3152(4) 0.21439(15) 0.1015(11) Uani 1 1 d .
H19A H 0.9526 0.2262 0.2297 0.152 Uiso 1 1 calc R
H19B H 1.0367 0.3614 0.2360 0.152 Uiso 1 1 calc R
H19C H 0.9925 0.2994 0.1803 0.152 Uiso 1 1 calc R
C20 C 0.6739(2) 0.0819(2) 0.10728(9) 0.0562(6) Uani 1 1 d .
C21 C 0.8032(2) 0.0688(3) 0.11551(11) 0.0699(7) Uani 1 1 d .
H21 H 0.8492 0.1260 0.1403 0.084 Uiso 1 1 calc R
C22 C 0.8635(3) -0.0255(3) 0.08814(13) 0.0861(9) Uani 1 1 d .
H22 H 0.9494 -0.0333 0.0952 0.103 Uiso 1 1 calc R
C23 C 0.7994(4) -0.1089(3) 0.05052(13) 0.0907(10) Uani 1 1 d .
H23 H 0.8413 -0.1718 0.0315 0.109 Uiso 1 1 calc R
C24 C 0.6740(3) -0.0986(3) 0.04125(12) 0.0887(10) Uani 1 1 d .
H24 H 0.6297 -0.1554 0.0158 0.106 Uiso 1 1 calc R
C25 C 0.6102(3) -0.0035(3) 0.06950(10) 0.0706(7) Uani 1 1 d .
H25 H 0.5241 0.0021 0.0627 0.085 Uiso 1 1 calc R
C26 C 0.6253(2) 0.1548(2) 0.19815(8) 0.0503(6) Uani 1 1 d .
C27 C 0.6862(2) 0.0369(3) 0.21984(10) 0.0639(7) Uani 1 1 d .
H27 H 0.7260 -0.0233 0.1991 0.077 Uiso 1 1 calc R
C28 C 0.6886(3) 0.0071(3) 0.27278(12) 0.0816(9) Uani 1 1 d .
H28 H 0.7311 -0.0722 0.2870 0.098 Uiso 1 1 calc R
C29 C 0.6300(3) 0.0918(3) 0.30370(11) 0.0790(8) Uani 1 1 d .
H29 H 0.6321 0.0709 0.3389 0.095 Uiso 1 1 calc R
C30 C 0.5671(3) 0.2092(3) 0.28249(10) 0.0732(7) Uani 1 1 d .
H30 H 0.5264 0.2678 0.3035 0.088 Uiso 1 1 calc R
C31 C 0.5641(2) 0.2401(3) 0.23091(10) 0.0621(6) Uani 1 1 d .
H31 H 0.5207 0.3193 0.2171 0.075 Uiso 1 1 calc R
H1 H 0.448(3) 0.485(4) 0.0557(14) 0.115(12) Uiso 1 1 d .
H12 H 0.654(2) 0.503(3) 0.0854(9) 0.064(7) Uiso 1 1 d .

loop_
_atom_site_aniso_label
_atom_site_aniso_U_11
_atom_site_aniso_U_22
_atom_site_aniso_U_33
_atom_site_aniso_U_23
_atom_site_aniso_U_13
_atom_site_aniso_U_12
O1 0.156(2) 0.0984(16) 0.0510(11) -0.0015(10) 0.0020(13) 0.0008(14)
O2 0.133(2) 0.1220(19) 0.0752(14) -0.0032(13) 0.0504(14) -0.0032(16)
N1 0.0968(19) 0.0686(15) 0.0612(14) 0.0114(11) -0.0016(13) 0.0220(14)
C1 0.0789(18) 0.0610(15) 0.0718(17) 0.0034(12) 0.0174(13) -0.0110(13)
C2 0.0736(18) 0.0707(16) 0.0652(16) 0.0072(13) 0.0019(13) -0.0159(14)
C3 0.0708(16) 0.0501(13) 0.0530(13) 0.0047(11) 0.0167(12) 0.0014(12)
C4 0.0719(16) 0.0458(12) 0.0435(12) 0.0029(10) 0.0141(11) 0.0052(11)
C5 0.0594(14) 0.0466(12) 0.0458(12) 0.0017(9) 0.0078(10) 0.0048(10)
C6 0.0661(16) 0.0653(14) 0.0434(12) 0.0003(11) 0.0044(11) 0.0068(13)
C7 0.0680(18) 0.097(2) 0.0652(17) 0.0097(15) 0.0024(13) -0.0070(16)
C8 0.074(2) 0.138(3) 0.076(2) 0.004(2) 0.0065(16) -0.015(2)
C9 0.066(2) 0.166(4) 0.077(2) -0.013(2) 0.0040(16) 0.010(3)
C10 0.083(2) 0.117(3) 0.0605(17) -0.0068(17) -0.0055(15) 0.041(2)
C11 0.0825(19) 0.0728(17) 0.0455(13) -0.0070(12) 0.0041(12) 0.0197(15)
C12 0.104(2) 0.0502(14) 0.0506(14) 0.0063(11) 0.0122(14) -0.0005(15)
C13 0.117(3) 0.0632(16) 0.0541(16) 0.0142(13) 0.0202(17) 0.0019(17)
C14 0.161(4) 0.179(5) 0.110(3) -0.020(3) 0.075(3) -0.020(3)
C16 0.116(3) 0.0613(17) 0.105(2) -0.0139(16) 0.010(2) -0.0065(16)
C17 0.101(2) 0.105(3) 0.119(3) 0.021(2) 0.043(2) -0.017(2)
C18 0.121(3) 0.129(3) 0.0611(18) -0.0121(18) 0.0106(17) -0.054(2)
C19 0.074(2) 0.099(2) 0.124(3) 0.016(2) -0.0155(19) -0.0066(18)
C20 0.0734(17) 0.0484(12) 0.0474(12) 0.0028(10) 0.0102(11) 0.0035(11)
C21 0.0685(18) 0.0647(15) 0.0781(18) -0.0118(13) 0.0151(14) 0.0031(13)
C22 0.0789(19) 0.083(2) 0.101(2) -0.0138(18) 0.0259(17) 0.0132(16)
C23 0.108(3) 0.084(2) 0.083(2) -0.0173(17) 0.0217(18) 0.0263(19)
C24 0.118(3) 0.0752(19) 0.0692(18) -0.0260(15) 0.0013(17) 0.0134(19)
C25 0.0822(18) 0.0649(15) 0.0626(16) -0.0070(13) 0.0033(13) 0.0066(14)
C26 0.0560(13) 0.0460(11) 0.0482(12) 0.0056(10) 0.0054(10) -0.0026(10)
C27 0.0694(16) 0.0574(14) 0.0646(15) 0.0117(12) 0.0076(12) 0.0074(12)
C28 0.087(2) 0.0811(19) 0.0740(19) 0.0306(16) 0.0012(16) -0.0014(16)
C29 0.095(2) 0.091(2) 0.0517(15) 0.0183(15) 0.0114(15) -0.0196(18)
C30 0.0869(19) 0.0826(18) 0.0542(15) -0.0037(14) 0.0244(13) -0.0111(16)
C31 0.0726(16) 0.0605(14) 0.0552(14) 0.0042(11) 0.0156(12) 0.0023(12)

loop_
_atom_type_symbol
_atom_type_description
_atom_type_scat_dispersion_real
_atom_type_scat_dispersion_imag
_atom_type_scat_source
C C 0.0033 0.0016 'International Tables Vol C Tables 4.2.6.8 and 6.1.1.4'
H H 0.0000 0.0000 'International Tables Vol C Tables 4.2.6.8 and 6.1.1.4'
N N 0.0061 0.0033 'International Tables Vol C Tables 4.2.6.8 and 6.1.1.4'
O O 0.0106 0.0060 'International Tables Vol C Tables 4.2.6.8 and 6.1.1.4'

loop_
_geom_angle_atom_site_label_1
_geom_angle_atom_site_label_2
_geom_angle_atom_site_label_3
_geom_angle
C13 O2 C14 111.6(3)
C11 N1 C12 117.6(2)
C11 N1 H1 113(2)
C12 N1 H1 111(2)
C3 C1 C17 118.9(3)
C3 C1 C16 118.0(2)
C17 C1 C16 112.5(3)
C3 C1 C2 58.14(16)
C17 C1 C2 119.6(3)
C16 C1 C2 119.7(3)
C3 C2 C18 120.0(3)
C3 C2 C19 118.9(3)
C18 C2 C19 112.5(3)
C3 C2 C1 58.78(17)
C18 C2 C1 118.4(3)
C19 C2 C1 118.5(3)
C4 C3 C2 155.3(2)
C4 C3 C1 141.6(2)
C2 C3 C1 63.08(18)
C3 C4 C12 118.3(2)
C3 C4 C5 127.0(2)
C12 C4 C5 114.7(2)
C4 C5 C6 109.24(17)
C4 C5 C26 109.85(17)
C6 C5 C26 106.59(18)
C4 C5 C20 107.14(18)
C6 C5 C20 111.59(17)
C26 C5 C20 112.41(17)
C7 C6 C11 118.0(2)
C7 C6 C5 119.7(2)
C11 C6 C5 122.2(2)
C8 C7 C6 122.8(3)
C8 C7 H7 118.6
C6 C7 H7 118.6
C7 C8 C9 119.0(3)
C7 C8 H8 120.5
C9 C8 H8 120.5
C10 C9 C8 120.2(3)
C10 C9 H9 119.9
C8 C9 H9 119.9
C9 C10 C11 121.3(3)
C9 C10 H10 119.4
C11 C10 H10 119.4
N1 C11 C6 122.1(3)
N1 C11 C10 119.2(3)
C6 C11 C10 118.7(3)
N1 C12 C4 109.0(2)
N1 C12 C13 110.5(3)
C4 C12 C13 115.1(2)
N1 C12 H12 109.3(15)
C4 C12 H12 104.6(15)
C13 C12 H12 108.0(15)
O1 C13 O2 123.0(3)
O1 C13 C12 125.2(3)
O2 C13 C12 111.6(3)
C15 C14 O2 104.5(5)
C15 C14 H14A 110.9
O2 C14 H14A 110.9
C15 C14 H14B 110.9
O2 C14 H14B 110.9
H14A C14 H14B 108.9
C14 C15 H15A 109.5
C14 C15 H15B 109.5
H15A C15 H15B 109.5
C14 C15 H15C 109.5
H15A C15 H15C 109.5
H15B C15 H15C 109.5
C1 C16 H16A 109.5
C1 C16 H16B 109.5
H16A C16 H16B 109.5
C1 C16 H16C 109.5
H16A C16 H16C 109.5
H16B C16 H16C 109.5
C1 C17 H17A 109.5
C1 C17 H17B 109.5
H17A C17 H17B 109.5
C1 C17 H17C 109.5
H17A C17 H17C 109.5
H17B C17 H17C 109.5
C2 C18 H18A 109.5
C2 C18 H18B 109.5
H18A C18 H18B 109.5
C2 C18 H18C 109.5
H18A C18 H18C 109.5
H18B C18 H18C 109.5
C2 C19 H19A 109.5
C2 C19 H19B 109.5
H19A C19 H19B 109.5
C2 C19 H19C 109.5
H19A C19 H19C 109.5
H19B C19 H19C 109.5
C25 C20 C21 116.9(2)
C25 C20 C5 123.6(2)
C21 C20 C5 119.5(2)
C22 C21 C20 121.7(3)
C22 C21 H21 119.2
C20 C21 H21 119.2
C21 C22 C23 120.9(3)
C21 C22 H22 119.6
C23 C22 H22 119.6
C24 C23 C22 119.1(3)
C24 C23 H23 120.5
C22 C23 H23 120.5
C23 C24 C25 120.8(3)
C23 C24 H24 119.6
C25 C24 H24 119.6
C20 C25 C24 120.6(3)
C20 C25 H25 119.7
C24 C25 H25 119.7
C27 C26 C31 117.4(2)
C27 C26 C5 124.3(2)
C31 C26 C5 118.01(19)
C26 C27 C28 120.4(3)
C26 C27 H27 119.8
C28 C27 H27 119.8
C29 C28 C27 121.1(3)
C29 C28 H28 119.5
C27 C28 H28 119.5
C28 C29 C30 119.3(3)
C28 C29 H29 120.3
C30 C29 H29 120.3
C31 C30 C29 120.4(3)
C31 C30 H30 119.8
C29 C30 H30 119.8
C30 C31 C26 121.4(2)
C30 C31 H31 119.3
C26 C31 H31 119.3

loop_
_geom_bond_atom_site_label_1
_geom_bond_atom_site_label_2
_geom_bond_distance
O1 C13 1.189(4)
O2 C13 1.335(4)
O2 C14 1.477(5)
N1 C11 1.374(4)
N1 C12 1.446(4)
N1 H1 0.91(4)
C1 C3 1.487(3)
C1 C17 1.510(4)
C1 C16 1.513(4)
C1 C2 1.551(4)
C2 C3 1.477(3)
C2 C18 1.519(4)
C2 C19 1.524(4)
C3 C4 1.314(3)
C4 C12 1.519(3)
C4 C5 1.539(3)
C5 C6 1.546(3)
C5 C26 1.546(3)
C5 C20 1.552(3)
C6 C7 1.384(4)
C6 C11 1.391(4)
C7 C8 1.373(4)
C7 H7 0.9300
C8 C9 1.374(5)
C8 H8 0.9300
C9 C10 1.355(5)
C9 H9 0.9300
C10 C11 1.418(4)
C10 H10 0.9300
C12 C13 1.524(4)
C12 H12 0.94(3)
C14 C15 1.406(7)
C14 H14A 0.9700
C14 H14B 0.9700
C15 H15A 0.9600
C15 H15B 0.9600
C15 H15C 0.9600
C16 H16A 0.9600
C16 H16B 0.9600
C16 H16C 0.9600
C17 H17A 0.9600
C17 H17B 0.9600
C17 H17C 0.9600
C18 H18A 0.9600
C18 H18B 0.9600
C18 H18C 0.9600
C19 H19A 0.9600
C19 H19B 0.9600
C19 H19C 0.9600
C20 C25 1.378(3)
C20 C21 1.398(3)
C21 C22 1.362(4)
C21 H21 0.9300
C22 C23 1.366(4)
C22 H22 0.9300
C23 C24 1.356(5)
C23 H23 0.9300
C24 C25 1.402(4)
C24 H24 0.9300
C25 H25 0.9300
C26 C27 1.375(3)
C26 C31 1.404(3)
C27 C28 1.396(4)
C27 H27 0.9300
C28 C29 1.352(4)
C28 H28 0.9300
C29 C30 1.378(4)
C29 H29 0.9300
C30 C31 1.363(4)
C30 H30 0.9300
C31 H31 0.9300

loop_
_geom_hbond_atom_site_label_D
_geom_hbond_atom_site_label_H
_geom_hbond_atom_site_label_A
_geom_hbond_distance_DH
_geom_hbond_distance_HA
_geom_hbond_distance_DA
_geom_hbond_angle_DHA
_geom_hbond_site_symmetry_A
N1 H1 O1 0.91(4) 2.27(4) 3.094(3) 151(3) 3_665

loop_
_geom_torsion_atom_site_label_1
_geom_torsion_atom_site_label_2
_geom_torsion_atom_site_label_3
_geom_torsion_atom_site_label_4
_geom_torsion
C17 C1 C2 C3 -107.6(3)
C16 C1 C2 C3 106.4(3)
C3 C1 C2 C18 -109.7(3)
C17 C1 C2 C18 142.7(3)
C16 C1 C2 C18 -3.3(4)
C3 C1 C2 C19 108.3(3)
C17 C1 C2 C19 0.8(4)
C16 C1 C2 C19 -145.3(3)
C18 C2 C3 C4 -71.2(7)
C19 C2 C3 C4 74.3(7)
C1 C2 C3 C4 -178.2(6)
C18 C2 C3 C1 106.9(3)
C19 C2 C3 C1 -107.6(3)
C17 C1 C3 C4 -72.5(5)
C16 C1 C3 C4 69.5(5)
C2 C1 C3 C4 178.8(4)
C17 C1 C3 C2 108.7(3)
C16 C1 C3 C2 -109.2(3)
C2 C3 C4 C12 176.2(5)
C1 C3 C4 C12 -1.1(5)
C2 C3 C4 C5 -2.9(7)
C1 C3 C4 C5 179.7(3)
C3 C4 C5 C6 142.6(2)
C12 C4 C5 C6 -36.6(3)
C3 C4 C5 C26 26.0(3)
C12 C4 C5 C26 -153.2(2)
C3 C4 C5 C20 -96.4(3)
C12 C4 C5 C20 84.4(2)
C4 C5 C6 C7 -168.4(2)
C26 C5 C6 C7 -49.8(3)
C20 C5 C6 C7 73.3(3)
C4 C5 C6 C11 9.0(3)
C26 C5 C6 C11 127.6(2)
C20 C5 C6 C11 -109.3(2)
C11 C6 C7 C8 1.1(4)
C5 C6 C7 C8 178.6(3)
C6 C7 C8 C9 -1.4(5)
C7 C8 C9 C10 1.1(5)
C8 C9 C10 C11 -0.6(5)
C12 N1 C11 C6 23.5(3)
C12 N1 C11 C10 -160.3(2)
C7 C6 C11 N1 175.6(2)
C5 C6 C11 N1 -1.8(4)
C7 C6 C11 C10 -0.6(4)
C5 C6 C11 C10 -178.0(2)
C9 C10 C11 N1 -175.9(3)
C9 C10 C11 C6 0.4(4)
C11 N1 C12 C4 -49.8(3)
C11 N1 C12 C13 77.6(3)
C3 C4 C12 N1 -122.0(3)
C5 C4 C12 N1 57.3(3)
C3 C4 C12 C13 113.2(3)
C5 C4 C12 C13 -67.5(3)
C14 O2 C13 O1 -8.8(5)
C14 O2 C13 C12 176.0(3)
N1 C12 C13 O1 3.9(4)
C4 C12 C13 O1 127.9(3)
N1 C12 C13 O2 179.0(2)
C4 C12 C13 O2 -57.0(3)
C13 O2 C14 C15 163.3(4)
C4 C5 C20 C25 -124.0(2)
C6 C5 C20 C25 -4.4(3)
C26 C5 C20 C25 115.2(3)
C4 C5 C20 C21 54.5(3)
C6 C5 C20 C21 174.1(2)
C26 C5 C20 C21 -66.2(3)
C25 C20 C21 C22 -1.1(4)
C5 C20 C21 C22 -179.7(2)
C20 C21 C22 C23 1.6(5)
C21 C22 C23 C24 -1.2(5)
C22 C23 C24 C25 0.4(5)
C21 C20 C25 C24 0.2(4)
C5 C20 C25 C24 178.8(2)
C23 C24 C25 C20 0.1(5)
C4 C5 C26 C27 -120.3(2)
C6 C5 C26 C27 121.5(2)
C20 C5 C26 C27 -1.1(3)
C4 C5 C26 C31 65.4(3)
C6 C5 C26 C31 -52.8(3)
C20 C5 C26 C31 -175.4(2)
C31 C26 C27 C28 -1.6(4)
C5 C26 C27 C28 -175.9(2)
C26 C27 C28 C29 1.0(4)
C27 C28 C29 C30 -0.1(4)
C28 C29 C30 C31 -0.1(4)
C29 C30 C31 C26 -0.5(4)
C27 C26 C31 C30 1.4(4)
C5 C26 C31 C30 176.1(2)
